data_7220131
loop_
_publ_author_name
'Li, Qiao-Yun'
'Tian, He'
'Li, Xiu Yun'
'Zou, Jian Hua'
'Mei, Guo Dong'
'Qiu, Li Jun'
'Wei, Bo'
'Yang, Gao-Wen'

_publ_section_title
;
 Substituted group directed assembly of zinc coordination compounds based
 on bifunctional ligands, from mono, di to tristetrazole-carboxylate
;
_journal_name_full 'RSC Adv.'
_journal_paper_doi 10.1039/C5RA03848K
_journal_year 2015
_chemical_formula_moiety 'C16 H12 N10 O4 Zn'
_chemical_formula_sum 'C64 H48 N40 O16 S0 Zn4'
_chemical_formula_weight 1894.98
_chemical_name_systematic
; 
 ? 
;
_space_group_IT_number 15
_symmetry_cell_setting monoclinic
_symmetry_space_group_name_Hall '-C 2yc'
_symmetry_space_group_name_H-M 'C 1 2/c 1'
_atom_sites_solution_hydrogens geom
_atom_sites_solution_primary direct
_atom_sites_solution_secondary difmap
_audit_creation_method SHELXL-97
_audit_update_record
;
2015-02-03 deposited with the CCDC.
2015-04-16 downloaded from the CCDC.
;
_cell_angle_alpha 90.00
_cell_angle_beta 113.25(3)
_cell_angle_gamma 90.00
_cell_formula_units_Z 1
_cell_length_a 22.524(4)
_cell_length_b 8.6370(17)
_cell_length_c 9.758(2)
_cell_measurement_temperature 291(2)
_cell_volume 1744.2(7)
_computing_structure_refinement 'SHELXL-97 (Sheldrick, 1997)'
_computing_structure_solution 'SHELXS-97 (Sheldrick, 1990)'
_diffrn_ambient_temperature 291(2)
_diffrn_measured_fraction_theta_full 0.998
_diffrn_measured_fraction_theta_max 0.998
_diffrn_radiation_monochromator graphite
_diffrn_radiation_source 'fine-focus sealed tube'
_diffrn_radiation_type MoK\a
_diffrn_radiation_wavelength 0.71073
_diffrn_reflns_av_R_equivalents 0.0860
_diffrn_reflns_av_sigmaI/netI 0.0740
_diffrn_reflns_limit_h_max 29
_diffrn_reflns_limit_h_min -29
_diffrn_reflns_limit_k_max 11
_diffrn_reflns_limit_k_min -11
_diffrn_reflns_limit_l_max 12
_diffrn_reflns_limit_l_min -12
_diffrn_reflns_number 8640
_diffrn_reflns_theta_full 27.48
_diffrn_reflns_theta_max 27.48
_diffrn_reflns_theta_min 3.15
_exptl_absorpt_coefficient_mu 1.463
_exptl_absorpt_correction_T_max 0.7787
_exptl_absorpt_correction_T_min 0.7204
_exptl_absorpt_correction_type multi-scan
_exptl_crystal_density_diffrn 1.804
_exptl_crystal_density_method 'not measured'
_exptl_crystal_F_000 960
_exptl_crystal_size_max 0.24
_exptl_crystal_size_mid 0.22
_exptl_crystal_size_min 0.18
_refine_diff_density_max 0.406
_refine_diff_density_min -0.482
_refine_diff_density_rms 0.094
_refine_ls_extinction_method none
_refine_ls_goodness_of_fit_ref 1.063
_refine_ls_hydrogen_treatment mixed
_refine_ls_matrix_type full
_refine_ls_number_parameters 141
_refine_ls_number_reflns 2004
_refine_ls_number_restraints 0
_refine_ls_restrained_S_all 1.063
_refine_ls_R_factor_all 0.0910
_refine_ls_R_factor_gt 0.0610
_refine_ls_shift/su_max 0.009
_refine_ls_shift/su_mean 0.001
_refine_ls_structure_factor_coef Fsqd
_refine_ls_weighting_details 'calc w=1/[\s^2^(Fo^2^)+(0.0375P)^2^+4.5974P] where P=(Fo^2^+2Fc^2^)/3'
_refine_ls_weighting_scheme calc
_refine_ls_wR_factor_gt 0.1059
_refine_ls_wR_factor_ref 0.1157
_reflns_number_gt 1502
_reflns_number_total 2004
_reflns_threshold_expression >2sigma(I)
_cod_data_source_file c5ra03848k7.cif
_cod_data_source_block t
_cod_depositor_comments
;
The following automatic conversions were performed:

'_symmetry_cell_setting' value 'Monoclinic' changed to 'monoclinic'
according to
/usr/data/users/saulius/crontab/automatic-downloads/rss-feeds/RSC/lib/dictionaries/cif_core.dic
dictionary named 'cif_core.dic' version 2.4.2 from 2011-04-26.

Automatic conversion script
Id: cif_fix_values 3271 2015-04-21 07:52:19Z andrius 
;
_cod_original_cell_volume 1744.2(6)
_cod_original_sg_symbol_H-M 'C 2/c'
_cod_database_code 7220131

loop_
_symmetry_equiv_pos_as_xyz
'x, y, z'
'-x, y, -z+1/2'
'x+1/2, y+1/2, z'
'-x+1/2, y+1/2, -z+1/2'
'-x, -y, -z'
'x, -y, z-1/2'
'-x+1/2, -y+1/2, -z'
'x+1/2, -y+1/2, z-1/2'

loop_
_atom_site_label
_atom_site_type_symbol
_atom_site_fract_x
_atom_site_fract_y
_atom_site_fract_z
_atom_site_U_iso_or_equiv
_atom_site_adp_type
_atom_site_occupancy
_atom_site_symmetry_multiplicity
_atom_site_calc_flag
_atom_site_refinement_flags
Zn1 Zn 0.0000 0.45356(8) -0.2500 0.0226(2) Uani 1 2 d S
O1 O 0.01661(12) 0.2792(3) -0.0892(3) 0.0277(6) Uani 1 1 d .
O2 O -0.01607(12) 0.3725(3) 0.0843(3) 0.0281(6) Uani 1 1 d .
N1 N 0.16701(15) 0.1562(4) 0.1559(4) 0.0301(8) Uani 1 1 d .
N2 N 0.10766(15) 0.0978(4) 0.1093(4) 0.0259(8) Uani 1 1 d .
N3 N 0.09749(16) -0.0195(4) 0.0179(4) 0.0344(9) Uani 1 1 d .
N4 N 0.15242(16) -0.0443(4) 0.0017(4) 0.0359(9) Uani 1 1 d .
N5 N 0.39571(14) 0.0569(4) 0.1828(3) 0.0264(7) Uani 1 1 d .
C1 C 0.01665(17) 0.2844(4) 0.0393(4) 0.0232(8) Uani 1 1 d .
C2 C 0.05696(18) 0.1622(5) 0.1501(4) 0.0285(9) Uani 1 1 d .
H2A H 0.0765 0.2084 0.2485 0.034 Uiso 1 1 calc R
H2B H 0.0288 0.0792 0.1548 0.034 Uiso 1 1 calc R
C3 C 0.19373(17) 0.0637(4) 0.0870(4) 0.0245(9) Uani 1 1 d .
C4 C 0.26261(18) 0.0690(5) 0.1116(4) 0.0252(9) Uani 1 1 d .
C5 C 0.30409(19) 0.1764(5) 0.2070(5) 0.0323(10) Uani 1 1 d .
H5 H 0.2882 0.2545 0.2489 0.039 Uiso 1 1 calc R
C6 C 0.36952(19) 0.1660(5) 0.2394(5) 0.0318(10) Uani 1 1 d .
H6 H 0.3969 0.2387 0.3039 0.038 Uiso 1 1 calc R
C7 C 0.35449(19) -0.0405(5) 0.0838(4) 0.0335(10) Uani 1 1 d .
H7 H 0.3711 -0.1133 0.0382 0.040 Uiso 1 1 calc R
C8 C 0.28865(19) -0.0382(5) 0.0460(5) 0.0359(10) Uani 1 1 d .
H8 H 0.2620 -0.1084 -0.0232 0.043 Uiso 1 1 calc R

loop_
_atom_site_aniso_label
_atom_site_aniso_U_11
_atom_site_aniso_U_22
_atom_site_aniso_U_33
_atom_site_aniso_U_23
_atom_site_aniso_U_13
_atom_site_aniso_U_12
Zn1 0.0166(3) 0.0308(4) 0.0219(4) 0.000 0.0090(3) 0.000
O1 0.0292(15) 0.0365(17) 0.0194(15) 0.0041(12) 0.0117(12) 0.0065(13)
O2 0.0233(14) 0.0343(16) 0.0284(16) -0.0041(13) 0.0120(12) 0.0058(13)
N1 0.0164(17) 0.040(2) 0.033(2) -0.0035(16) 0.0089(15) 0.0001(15)
N2 0.0176(16) 0.0325(19) 0.0282(19) 0.0036(15) 0.0096(14) 0.0055(14)
N3 0.0208(18) 0.034(2) 0.047(2) -0.0058(18) 0.0126(16) -0.0024(16)
N4 0.0228(18) 0.037(2) 0.050(2) -0.0095(19) 0.0167(16) -0.0021(17)
N5 0.0202(17) 0.0338(19) 0.0256(17) -0.0033(16) 0.0094(14) -0.0016(15)
C1 0.0141(18) 0.027(2) 0.028(2) 0.0010(17) 0.0076(16) -0.0030(16)
C2 0.020(2) 0.042(3) 0.025(2) 0.0032(18) 0.0111(17) 0.0055(18)
C3 0.0201(19) 0.029(2) 0.025(2) 0.0023(17) 0.0088(16) 0.0015(18)
C4 0.0215(19) 0.030(2) 0.025(2) 0.0030(17) 0.0105(16) 0.0023(17)
C5 0.026(2) 0.038(3) 0.035(2) -0.008(2) 0.0132(19) 0.0032(19)
C6 0.022(2) 0.035(2) 0.035(2) -0.010(2) 0.0087(18) -0.0019(19)
C7 0.023(2) 0.041(3) 0.038(2) -0.010(2) 0.0138(18) 0.002(2)
C8 0.023(2) 0.042(3) 0.040(3) -0.014(2) 0.0104(19) -0.005(2)

loop_
_atom_type_symbol
_atom_type_description
_atom_type_scat_dispersion_real
_atom_type_scat_dispersion_imag
_atom_type_scat_source
C C 0.0033 0.0016 'International Tables Vol C Tables 4.2.6.8 and 6.1.1.4'
H H 0.0000 0.0000 'International Tables Vol C Tables 4.2.6.8 and 6.1.1.4'
N N 0.0061 0.0033 'International Tables Vol C Tables 4.2.6.8 and 6.1.1.4'
O O 0.0106 0.0060 'International Tables Vol C Tables 4.2.6.8 and 6.1.1.4'
S S 0.1246 0.1234 'International Tables Vol C Tables 4.2.6.8 and 6.1.1.4'
Zn Zn 0.2839 1.4301 'International Tables Vol C Tables 4.2.6.8 and 6.1.1.4'

loop_
_geom_angle_atom_site_label_1
_geom_angle_atom_site_label_2
_geom_angle_atom_site_label_3
_geom_angle
_geom_angle_site_symmetry_1
_geom_angle_site_symmetry_3
O1 Zn1 O1 88.31(15) 2_554 .
O1 Zn1 O2 178.82(11) 2_554 5_565
O1 Zn1 O2 90.69(10) . 5_565
O1 Zn1 O2 90.69(10) 2_554 6_565
O1 Zn1 O2 178.82(11) . 6_565
O2 Zn1 O2 90.32(15) 5_565 6_565
O1 Zn1 N5 92.75(11) 2_554 7
O1 Zn1 N5 83.81(11) . 7
O2 Zn1 N5 87.77(11) 5_565 7
O2 Zn1 N5 95.61(11) 6_565 7
O1 Zn1 N5 83.81(11) 2_554 8_455
O1 Zn1 N5 92.75(11) . 8_455
O2 Zn1 N5 95.61(11) 5_565 8_455
O2 Zn1 N5 87.77(11) 6_565 8_455
N5 Zn1 N5 175.22(18) 7 8_455
C1 O1 Zn1 130.6(3) . .
C1 O2 Zn1 138.3(2) . 5_565
C3 N1 N2 101.2(3) . .
N3 N2 N1 114.1(3) . .
N3 N2 C2 122.4(3) . .
N1 N2 C2 123.4(3) . .
N2 N3 N4 106.6(3) . .
N3 N4 C3 105.3(3) . .
C6 N5 C7 116.5(3) . .
C6 N5 Zn1 120.2(3) . 7
C7 N5 Zn1 123.3(3) . 7
O2 C1 O1 127.1(4) . .
O2 C1 C2 116.1(3) . .
O1 C1 C2 116.6(3) . .
N2 C2 C1 112.4(3) . .
N2 C2 H2A 109.1 . .
C1 C2 H2A 109.1 . .
N2 C2 H2B 109.1 . .
C1 C2 H2B 109.1 . .
H2A C2 H2B 107.9 . .
N1 C3 N4 112.8(3) . .
N1 C3 C4 123.8(3) . .
N4 C3 C4 123.2(3) . .
C8 C4 C5 117.6(4) . .
C8 C4 C3 121.1(4) . .
C5 C4 C3 121.2(3) . .
C6 C5 C4 119.0(4) . .
C6 C5 H5 120.5 . .
C4 C5 H5 120.5 . .
N5 C6 C5 123.7(4) . .
N5 C6 H6 118.2 . .
C5 C6 H6 118.2 . .
N5 C7 C8 123.3(4) . .
N5 C7 H7 118.3 . .
C8 C7 H7 118.3 . .
C7 C8 C4 119.6(4) . .
C7 C8 H8 120.2 . .
C4 C8 H8 120.2 . .

loop_
_geom_bond_atom_site_label_1
_geom_bond_atom_site_label_2
_geom_bond_distance
_geom_bond_site_symmetry_2
Zn1 O1 2.099(3) 2_554
Zn1 O1 2.099(3) .
Zn1 O2 2.131(3) 5_565
Zn1 O2 2.131(3) 6_565
Zn1 N5 2.177(3) 7
Zn1 N5 2.177(3) 8_455
O1 C1 1.255(4) .
O2 C1 1.253(4) .
O2 Zn1 2.131(3) 5_565
N1 C3 1.331(5) .
N1 N2 1.330(4) .
N2 N3 1.309(5) .
N2 C2 1.460(4) .
N3 N4 1.325(4) .
N4 C3 1.348(5) .
N5 C6 1.340(5) .
N5 C7 1.340(5) .
N5 Zn1 2.177(3) 7
C1 C2 1.527(5) .
C2 H2A 0.9700 .
C2 H2B 0.9700 .
C3 C4 1.474(5) .
C4 C8 1.381(5) .
C4 C5 1.384(5) .
C5 C6 1.383(5) .
C5 H5 0.9300 .
C6 H6 0.9300 .
C7 C8 1.380(5) .
C7 H7 0.9300 .
C8 H8 0.9300 .
